data_7103444
loop_
_publ_author_name
'Salaudeen, A Abibat'
'Kilner, Colin A'
'Halcrow, Malcolm A'

_publ_section_title
;
 A crystalline hydrogen-bonded network with a poly-catenate topology.
;
_journal_issue 41
_journal_name_full 'Chemical communications (Cambridge, England)'
_journal_page_first 5200
_journal_page_last 5202
_journal_paper_doi 10.1039/b810393c
_journal_year 2008
_chemical_formula_moiety 'C50 H46 Cu N6 O8, 2[B F4], C H3 N O2'
_chemical_formula_sum 'C51 H49 B2 Cu F8 N7 O10'
_chemical_formula_weight 1157.13
_chemical_name_systematic
;
Bis-[2,6-bis-(N-{4-methylcarboxyphenyl}methyl)carbaldimino}pyridine]-
copper(II) ditetrafluoroborate nitromethane solvate
;
_space_group_IT_number 152
_symmetry_cell_setting trigonal
_symmetry_space_group_name_Hall 'P 31 2"'
_symmetry_space_group_name_H-M 'P 31 2 1'
_atom_sites_solution_hydrogens geom
_atom_sites_solution_primary direct
_atom_sites_solution_secondary difmap
_audit_creation_method SHELXL-97
_cell_angle_alpha 90.00
_cell_angle_beta 90.00
_cell_angle_gamma 120.00
_cell_formula_units_Z 3
_cell_length_a 10.6124(15)
_cell_length_b 10.6124(15)
_cell_length_c 39.273(8)
_cell_measurement_reflns_used 48423
_cell_measurement_temperature 150(2)
_cell_measurement_theta_max 29.11
_cell_measurement_theta_min 2.22
_cell_volume 3830.5(11)
_computing_cell_refinement 'APEX 2 software, Bruker Nonius 2004'
_computing_data_collection 'APEX 2 software, Bruker Nonius 2004'
_computing_data_reduction 'SAINT, Bruker Nonius 2004'
_computing_molecular_graphics 'XSEED (Barbour, 2003)'
_computing_publication_material 'local program'
_computing_structure_refinement 'SHELXL-97 (Sheldrick, 1997)'
_computing_structure_solution 'SHELXS-97 (Sheldrick, 1990)'
_diffrn_ambient_temperature 150(2)
_diffrn_measured_fraction_theta_full 0.991
_diffrn_measured_fraction_theta_max 0.991
_diffrn_measurement_device_type 'Bruker X8 Apex diffractometer'
_diffrn_measurement_method 'Rotation images'
_diffrn_radiation_monochromator graphite
_diffrn_radiation_source 'rotating anode'
_diffrn_radiation_type MoK\a
_diffrn_radiation_wavelength 0.71073
_diffrn_reflns_av_R_equivalents 0.0317
_diffrn_reflns_av_sigmaI/netI 0.0305
_diffrn_reflns_limit_h_max 14
_diffrn_reflns_limit_h_min -14
_diffrn_reflns_limit_k_max 8
_diffrn_reflns_limit_k_min -14
_diffrn_reflns_limit_l_max 53
_diffrn_reflns_limit_l_min -53
_diffrn_reflns_number 48423
_diffrn_reflns_theta_full 29.11
_diffrn_reflns_theta_max 29.11
_diffrn_reflns_theta_min 2.22
_exptl_absorpt_coefficient_mu 0.524
_exptl_absorpt_correction_T_max 0.887
_exptl_absorpt_correction_T_min 0.771
_exptl_absorpt_correction_type multi-scan
_exptl_absorpt_process_details
;
Sheldrick, G. M. (2002). SADABS v. 2.03. University of
G/ottingen, Germany.
;
_exptl_crystal_colour Green
_exptl_crystal_density_diffrn 1.505
_exptl_crystal_density_method 'not measured'
_exptl_crystal_description 'Hexagonal prism'
_exptl_crystal_F_000 1785
_exptl_crystal_size_max 0.32
_exptl_crystal_size_mid 0.20
_exptl_crystal_size_min 0.18
_refine_diff_density_max 0.735
_refine_diff_density_min -0.301
_refine_diff_density_rms 0.068
_refine_ls_abs_structure_details 'Flack H D (1983), Acta Cryst. A39, 876-881'
_refine_ls_abs_structure_Flack 0.010(14)
_refine_ls_extinction_method none
_refine_ls_goodness_of_fit_ref 1.041
_refine_ls_hydrogen_treatment constr
_refine_ls_matrix_type full
_refine_ls_number_parameters 411
_refine_ls_number_reflns 6787
_refine_ls_number_restraints 30
_refine_ls_restrained_S_all 1.062
_refine_ls_R_factor_all 0.0578
_refine_ls_R_factor_gt 0.0492
_refine_ls_shift/su_max 0.001
_refine_ls_shift/su_mean 0.000
_refine_ls_structure_factor_coef Fsqd
_refine_ls_weighting_details 'calc w=1/[\s^2^(Fo^2^)+(0.0756P)^2^+2.0410P] where P=(Fo^2^+2Fc^2^)/3'
_refine_ls_weighting_scheme calc
_refine_ls_wR_factor_gt 0.1315
_refine_ls_wR_factor_ref 0.1370
_reflns_number_gt 5923
_reflns_number_total 6787
_reflns_threshold_expression >2sigma(I)
_cod_data_source_file b810393c.txt
_cod_data_source_block c:\datasets\leeds\ab68\ab68h
_cod_depositor_comments
;
The following automatic conversions were performed:
'_symmetry_cell_setting' value 'Trigonal' changed to 'trigonal' according
to '/home/saulius/struct/CIF-dictionaries/cif_core.dic' dictionary named
'cif_core.dic' version 2.4.1 from 2010-06-29.

Automatic conversion script
Id: cif_fix_enum 1527 2010-12-29 10:47:43Z saulius 
;
_cod_database_code 7103444

loop_
_symmetry_equiv_pos_as_xyz
'x, y, z'
'-y, x-y, z+1/3'
'-x+y, -x, z+2/3'
'x-y, -y, -z+2/3'
'-x, -x+y, -z+1/3'
'y, x, -z'

loop_
_atom_site_label
_atom_site_type_symbol
_atom_site_fract_x
_atom_site_fract_y
_atom_site_fract_z
_atom_site_U_iso_or_equiv
_atom_site_adp_type
_atom_site_occupancy
_atom_site_symmetry_multiplicity
_atom_site_calc_flag
_atom_site_refinement_flags
_atom_site_disorder_assembly
_atom_site_disorder_group
Cu1 Cu 0.0000 0.35436(4) 0.1667 0.02728(12) Uani 1 2 d S . .
N2 N 0.0001(2) 0.3408(2) 0.11675(5) 0.0296(4) Uani 1 1 d . . .
C3 C -0.0885(3) 0.2111(3) 0.10200(7) 0.0334(6) Uani 1 1 d . . .
C4 C -0.0823(4) 0.1893(4) 0.06688(7) 0.0448(7) Uani 1 1 d . . .
H4 H -0.1440 0.0970 0.0568 0.040(9) Uiso 1 1 d R . .
C5 C 0.0150(4) 0.3049(4) 0.04740(8) 0.0526(9) Uani 1 1 d . . .
H5 H 0.0213 0.2927 0.0236 0.048(9) Uiso 1 1 d R . .
C6 C 0.1041(4) 0.4390(4) 0.06238(8) 0.0508(9) Uani 1 1 d . . .
H6 H 0.1706 0.5197 0.0490 0.059(11) Uiso 1 1 d R . .
C7 C 0.0942(3) 0.4537(3) 0.09765(7) 0.0371(6) Uani 1 1 d . . .
C8 C -0.1905(3) 0.0983(3) 0.12528(7) 0.0343(6) Uani 1 1 d . . .
H8 H -0.2611 0.0052 0.1170 0.051(10) Uiso 1 1 d R . .
N9 N -0.1817(2) 0.1284(2) 0.15684(6) 0.0313(5) Uani 1 1 d . . .
C10 C -0.2931(3) 0.0184(4) 0.17974(9) 0.0431(7) Uani 1 1 d . . .
H10A H -0.3693 -0.0619 0.1661 0.044(10) Uiso 1 1 d R . .
H10B H -0.3398 0.0637 0.1929 0.056(11) Uiso 1 1 d R . .
C11 C -0.2261(3) -0.0423(3) 0.20420(8) 0.0363(6) Uani 1 1 d . . .
C12 C -0.2366(3) -0.0302(3) 0.23929(8) 0.0376(6) Uani 1 1 d . . .
H12 H -0.2871 0.0154 0.2481 0.041(9) Uiso 1 1 d R . .
C13 C -0.1730(3) -0.0845(3) 0.26146(8) 0.0374(6) Uani 1 1 d . . .
H13 H -0.1774 -0.0733 0.2854 0.059(11) Uiso 1 1 d R . .
C14 C -0.1031(3) -0.1552(3) 0.24853(8) 0.0364(6) Uani 1 1 d . . .
C15 C -0.0968(4) -0.1718(4) 0.21337(8) 0.0440(7) Uani 1 1 d . . .
H15 H -0.0510 -0.2224 0.2047 0.077(14) Uiso 1 1 d R . .
C16 C -0.1575(4) -0.1151(4) 0.19107(8) 0.0451(7) Uani 1 1 d . . .
H16 H -0.1520 -0.1255 0.1672 0.058(12) Uiso 1 1 d R . .
C17 C -0.0329(3) -0.2150(3) 0.27116(8) 0.0424(7) Uani 1 1 d . . .
O18 O -0.0078(3) -0.3105(3) 0.26322(7) 0.0553(6) Uani 1 1 d . . .
O19 O -0.0033(3) -0.1521(3) 0.30230(6) 0.0515(6) Uani 1 1 d . . .
C20 C 0.0750(5) -0.1961(5) 0.32483(11) 0.0670(11) Uani 1 1 d . . .
H20A H 0.0114 -0.2975 0.3317 0.101 Uiso 1 1 calc R . .
H20B H 0.1064 -0.1336 0.3450 0.101 Uiso 1 1 calc R . .
H20C H 0.1604 -0.1873 0.3130 0.101 Uiso 1 1 calc R . .
C21 C 0.1846(3) 0.5889(4) 0.11725(8) 0.0405(7) Uani 1 1 d . . .
H21 H 0.2538 0.6759 0.1062 0.047(10) Uiso 1 1 d R . .
N22 N 0.1662(3) 0.5845(3) 0.14922(7) 0.0388(6) Uani 1 1 d . . .
C23 C 0.2577(4) 0.7192(4) 0.16891(10) 0.0525(9) Uani 1 1 d . . .
H23A H 0.1978 0.7607 0.1770 0.070(12) Uiso 1 1 d R . .
H23B H 0.3357 0.7920 0.1541 0.091(17) Uiso 1 1 d R . .
C24 C 0.3256(3) 0.6848(3) 0.19957(8) 0.0386(6) Uani 1 1 d . . .
C25 C 0.2763(4) 0.6871(4) 0.23192(9) 0.0471(8) Uani 1 1 d . . .
H25 H 0.2051 0.7152 0.2352 0.079(15) Uiso 1 1 d R . .
C26 C 0.3295(4) 0.6494(4) 0.25928(8) 0.0439(7) Uani 1 1 d . . .
H26 H 0.2931 0.6491 0.2814 0.069(13) Uiso 1 1 d R . .
C27 C 0.4373(3) 0.6104(3) 0.25515(7) 0.0383(7) Uani 1 1 d . . .
C28 C 0.4922(3) 0.6134(3) 0.22197(7) 0.0345(6) Uani 1 1 d . . .
H28 H 0.5665 0.5897 0.2185 0.028(7) Uiso 1 1 d R . .
C29 C 0.4342(3) 0.6515(3) 0.19453(7) 0.0345(6) Uani 1 1 d . . .
H29 H 0.4703 0.6549 0.1722 0.066(13) Uiso 1 1 d R . .
C30 C 0.4883(3) 0.5653(4) 0.28563(7) 0.0441(7) Uani 1 1 d . . .
O31 O 0.4387(4) 0.5536(5) 0.31370(7) 0.0987(13) Uani 1 1 d . . .
O32 O 0.5931(3) 0.5377(2) 0.27836(5) 0.0482(5) Uani 1 1 d . . .
C33 C 0.6378(5) 0.4746(4) 0.30565(9) 0.0547(9) Uani 1 1 d . . .
H33A H 0.6061 0.4928 0.3276 0.082 Uiso 1 1 calc R . .
H33B H 0.7440 0.5193 0.3055 0.082 Uiso 1 1 calc R . .
H33C H 0.5933 0.3695 0.3021 0.082 Uiso 1 1 calc R . .
B34A B 0.5681(16) 0.6994(16) 0.0947(4) 0.046(9) Uiso 0.34 1 d PD A 1
F35A F 0.4512(10) 0.5704(9) 0.0862(2) 0.059(2) Uiso 0.34 1 d PD A 1
F36A F 0.6769(6) 0.7710(7) 0.06877(14) 0.0446(13) Uiso 0.34 1 d PD A 1
F37A F 0.6507(10) 0.6930(10) 0.12167(18) 0.0523(16) Uiso 0.34 1 d PD A 1
F38A F 0.5241(7) 0.7935(7) 0.10549(19) 0.0399(15) Uiso 0.34 1 d PD A 1
B34B B 0.5926(13) 0.6962(13) 0.0895(3) 0.035(4) Uiso 0.33 1 d PD B 2
F35B F 0.4500(8) 0.5853(8) 0.0756(2) 0.0474(18) Uiso 0.33 1 d PD B 2
F36B F 0.6977(9) 0.7110(11) 0.0679(2) 0.082(2) Uiso 0.33 1 d PD B 2
F37B F 0.6115(8) 0.6410(9) 0.12037(17) 0.0544(19) Uiso 0.33 1 d PD B 2
F38B F 0.5660(13) 0.8116(11) 0.0874(3) 0.107(3) Uiso 0.33 1 d PD B 2
B34C B 0.581(2) 0.7055(17) 0.0931(4) 0.045(12) Uiso 0.33 1 d PD C 3
F35C F 0.4883(10) 0.5681(9) 0.0811(3) 0.064(2) Uiso 0.33 1 d PD C 3
F36C F 0.6396(10) 0.8090(9) 0.06672(19) 0.072(2) Uiso 0.33 1 d PD C 3
F37C F 0.6941(13) 0.7064(15) 0.1116(3) 0.124(5) Uiso 0.33 1 d PD C 3
F38C F 0.5217(9) 0.7695(9) 0.1144(2) 0.055(2) Uiso 0.33 1 d PD C 3
C39 C 0.5315(8) 0.4719(10) 0.0032(2) 0.0605(19) Uani 0.50 1 d P . .
H39A H 0.5527 0.3931 0.0069 0.091 Uiso 0.50 1 calc PR . .
H39B H 0.5640 0.5369 0.0230 0.091 Uiso 0.50 1 calc PR . .
H39C H 0.5827 0.5269 -0.0172 0.091 Uiso 0.50 1 calc PR . .
N40 N 0.3750(7) 0.4106(8) -0.0014(2) 0.0501(19) Uani 0.50 1 d P . .
O41 O 0.297(2) 0.2829(16) -0.0006(8) 0.106(5) Uani 0.50 1 d P . .
O42 O 0.3309(10) 0.4931(12) -0.0045(2) 0.108(3) Uani 0.50 1 d P . .

loop_
_atom_site_aniso_label
_atom_site_aniso_U_11
_atom_site_aniso_U_22
_atom_site_aniso_U_33
_atom_site_aniso_U_23
_atom_site_aniso_U_13
_atom_site_aniso_U_12
Cu1 0.0264(2) 0.02463(16) 0.0314(2) -0.00117(8) -0.00235(16) 0.01322(11)
N2 0.0278(10) 0.0312(11) 0.0335(9) 0.0017(8) -0.0021(8) 0.0175(9)
C3 0.0316(14) 0.0395(14) 0.0371(13) -0.0086(11) -0.0102(11) 0.0237(12)
C4 0.0471(18) 0.0640(19) 0.0359(13) -0.0142(13) -0.0111(13) 0.0371(17)
C5 0.064(2) 0.075(3) 0.0346(13) -0.0073(14) -0.0088(14) 0.046(2)
C6 0.055(2) 0.065(2) 0.0402(16) 0.0182(15) 0.0086(14) 0.0355(18)
C7 0.0356(15) 0.0416(15) 0.0385(14) 0.0070(12) -0.0018(12) 0.0225(13)
C8 0.0291(13) 0.0304(14) 0.0472(15) -0.0127(12) -0.0129(11) 0.0178(12)
N9 0.0254(11) 0.0281(11) 0.0408(12) -0.0044(9) -0.0046(9) 0.0136(9)
C10 0.0268(14) 0.0418(17) 0.0549(18) 0.0067(14) 0.0010(13) 0.0129(13)
C11 0.0267(13) 0.0290(13) 0.0477(16) 0.0034(11) 0.0048(11) 0.0099(11)
C12 0.0357(15) 0.0239(13) 0.0524(17) -0.0047(11) 0.0016(12) 0.0144(11)
C13 0.0415(16) 0.0258(13) 0.0430(15) -0.0003(11) 0.0042(12) 0.0155(12)
C14 0.0345(15) 0.0265(13) 0.0454(15) 0.0023(11) 0.0036(12) 0.0131(12)
C15 0.0468(18) 0.0447(18) 0.0491(17) -0.0005(14) 0.0073(14) 0.0293(15)
C16 0.0479(19) 0.056(2) 0.0388(15) -0.0013(14) 0.0023(13) 0.0315(17)
C17 0.0403(16) 0.0323(15) 0.0523(17) 0.0093(13) 0.0106(13) 0.0164(13)
O18 0.0609(16) 0.0502(15) 0.0684(16) 0.0065(12) 0.0076(13) 0.0379(13)
O19 0.0585(14) 0.0500(14) 0.0489(13) 0.0065(10) -0.0009(10) 0.0292(12)
C20 0.069(3) 0.069(3) 0.061(2) 0.016(2) -0.011(2) 0.033(2)
C21 0.0390(16) 0.0367(15) 0.0472(16) 0.0111(13) -0.0023(13) 0.0201(13)
N22 0.0368(13) 0.0314(12) 0.0520(15) -0.0031(10) -0.0129(11) 0.0198(11)
C23 0.058(2) 0.0409(18) 0.063(2) -0.0097(16) -0.0220(18) 0.0281(17)
C24 0.0392(16) 0.0275(14) 0.0452(15) -0.0099(12) -0.0110(13) 0.0137(13)
C25 0.0391(17) 0.0387(17) 0.057(2) -0.0119(15) -0.0069(14) 0.0146(14)
C26 0.0441(18) 0.0385(17) 0.0413(16) -0.0048(13) 0.0091(13) 0.0148(14)
C27 0.0384(15) 0.0229(12) 0.0359(13) -0.0009(10) -0.0102(12) 0.0021(11)
C28 0.0286(13) 0.0286(13) 0.0383(13) 0.0003(11) -0.0034(10) 0.0082(11)
C29 0.0394(15) 0.0292(13) 0.0302(12) -0.0036(10) -0.0033(11) 0.0137(12)
C30 0.0403(15) 0.0442(17) 0.0380(14) -0.0004(13) 0.0020(11) 0.0137(15)
O31 0.110(3) 0.183(4) 0.0420(13) 0.034(2) 0.0225(15) 0.103(3)
O32 0.0576(15) 0.0477(12) 0.0447(11) 0.0043(9) 0.0006(11) 0.0302(12)
C33 0.065(2) 0.054(2) 0.0512(19) 0.0020(16) -0.0090(17) 0.0345(19)
C39 0.045(4) 0.074(5) 0.061(4) -0.001(4) -0.005(3) 0.028(4)
N40 0.051(3) 0.068(4) 0.036(3) 0.017(4) 0.001(3) 0.032(3)
O41 0.136(13) 0.044(5) 0.068(4) 0.008(6) -0.022(11) -0.007(4)
O42 0.134(7) 0.186(10) 0.073(4) 0.033(5) 0.019(4) 0.131(8)

loop_
_atom_type_symbol
_atom_type_description
_atom_type_scat_dispersion_real
_atom_type_scat_dispersion_imag
_atom_type_scat_source
C C 0.0033 0.0016 'International Tables Vol C Tables 4.2.6.8 and 6.1.1.4'
H H 0.0000 0.0000 'International Tables Vol C Tables 4.2.6.8 and 6.1.1.4'
B B 0.0013 0.0007 'International Tables Vol C Tables 4.2.6.8 and 6.1.1.4'
Cu Cu 0.3201 1.2651 'International Tables Vol C Tables 4.2.6.8 and 6.1.1.4'
F F 0.0171 0.0103 'International Tables Vol C Tables 4.2.6.8 and 6.1.1.4'
N N 0.0061 0.0033 'International Tables Vol C Tables 4.2.6.8 and 6.1.1.4'
O O 0.0106 0.0060 'International Tables Vol C Tables 4.2.6.8 and 6.1.1.4'

loop_
_geom_angle_atom_site_label_1
_geom_angle_atom_site_label_2
_geom_angle_atom_site_label_3
_geom_angle
_geom_angle_site_symmetry_1
_geom_angle_site_symmetry_3
_geom_angle_publ_flag
N2 Cu1 N2 171.57(11) 5 . ?
N2 Cu1 N9 97.17(8) . 5 ?
N2 Cu1 N9 77.34(9) . . ?
N9 Cu1 N9 100.15(12) 5 . ?
N2 Cu1 N22 110.42(9) . 5 ?
N9 Cu1 N22 89.46(8) . 5 ?
N2 Cu1 N22 75.61(9) . . ?
N9 Cu1 N22 152.20(9) . . ?
N22 Cu1 N22 94.02(13) 5 . ?
C7 N2 C3 119.9(2) . . ?
C7 N2 Cu1 121.30(18) . . ?
C3 N2 Cu1 118.53(18) . . ?
N2 C3 C4 121.6(3) . . ?
N2 C3 C8 114.8(2) . . ?
C4 C3 C8 123.7(3) . . ?
C5 C4 C3 118.4(3) . . ?
C4 C5 C6 120.2(3) . . ?
C5 C6 C7 118.9(3) . . ?
N2 C7 C6 121.1(3) . . ?
N2 C7 C21 114.0(2) . . ?
C6 C7 C21 124.9(3) . . ?
N9 C8 C3 118.2(2) . . ?
C8 N9 C10 117.7(3) . . ?
C8 N9 Cu1 110.69(19) . . ?
C10 N9 Cu1 131.4(2) . . ?
N9 C10 C11 111.1(2) . . ?
C12 C11 C16 120.2(3) . . ?
C12 C11 C10 120.8(3) . . ?
C16 C11 C10 119.0(3) . . ?
C13 C12 C11 120.2(3) . . ?
C14 C13 C12 119.7(3) . . ?
C13 C14 C15 120.1(3) . . ?
C13 C14 C17 121.8(3) . . ?
C15 C14 C17 118.1(3) . . ?
C16 C15 C14 120.4(3) . . ?
C15 C16 C11 119.3(3) . . ?
O18 C17 O19 123.4(3) . . ?
O18 C17 C14 124.7(3) . . ?
O19 C17 C14 111.9(3) . . ?
C17 O19 C20 115.2(3) . . ?
N22 C21 C7 117.8(3) . . ?
C21 N22 C23 117.8(3) . . ?
C21 N22 Cu1 111.0(2) . . ?
C23 N22 Cu1 131.1(2) . . ?
N22 C23 C24 109.8(3) . . ?
C25 C24 C29 120.6(3) . . ?
C25 C24 C23 119.4(3) . . ?
C29 C24 C23 119.9(3) . . ?
C26 C25 C24 120.3(3) . . ?
C25 C26 C27 120.8(3) . . ?
C26 C27 C28 118.9(3) . . ?
C26 C27 C30 118.8(3) . . ?
C28 C27 C30 122.2(3) . . ?
C29 C28 C27 118.6(3) . . ?
C24 C29 C28 120.6(3) . . ?
O31 C30 O32 123.5(3) . . ?
O31 C30 C27 124.1(4) . . ?
O32 C30 C27 112.4(3) . . ?
C30 O32 C33 116.6(3) . . ?
F35A B34A F38A 110.0(12) . . ?
F35A B34A F37A 114.7(12) . . ?
F38A B34A F37A 104.7(10) . . ?
F35A B34A F36A 116.6(11) . . ?
F38A B34A F36A 108.1(11) . . ?
F37A B34A F36A 101.9(10) . . ?
F36B B34B F38B 112.3(10) . . ?
F36B B34B F37B 108.1(9) . . ?
F38B B34B F37B 123.8(12) . . ?
F36B B34B F35B 108.4(10) . . ?
F38B B34B F35B 95.7(9) . . ?
F37B B34B F35B 106.9(9) . . ?
F35C B34C F37C 110.3(12) . . ?
F35C B34C F36C 112.2(12) . . ?
F37C B34C F36C 109.7(14) . . ?
F35C B34C F38C 117.1(14) . . ?
F37C B34C F38C 106.1(12) . . ?
F36C B34C F38C 100.8(11) . . ?
O41 N40 O42 122.6(17) . . ?
O41 N40 C39 119.8(17) . . ?
O42 N40 C39 117.6(8) . . ?

loop_
_geom_bond_atom_site_label_1
_geom_bond_atom_site_label_2
_geom_bond_distance
_geom_bond_site_symmetry_2
_geom_bond_publ_flag
Cu1 N2 1.966(2) . ?
Cu1 N9 2.235(2) . ?
Cu1 N22 2.289(3) . ?
N2 C7 1.342(4) . ?
N2 C3 1.349(3) . ?
C3 C4 1.405(4) . ?
C3 C8 1.465(4) . ?
C4 C5 1.375(5) . ?
C5 C6 1.385(5) . ?
C6 C7 1.404(4) . ?
C7 C21 1.482(5) . ?
C8 N9 1.271(4) . ?
N9 C10 1.480(4) . ?
C10 C11 1.517(4) . ?
C11 C12 1.394(4) . ?
C11 C16 1.399(4) . ?
C12 C13 1.391(4) . ?
C13 C14 1.388(4) . ?
C14 C15 1.398(4) . ?
C14 C17 1.489(4) . ?
C15 C16 1.390(5) . ?
C17 O18 1.211(4) . ?
C17 O19 1.353(4) . ?
O19 C20 1.442(5) . ?
C21 N22 1.268(4) . ?
N22 C23 1.481(4) . ?
C23 C24 1.537(5) . ?
C24 C25 1.379(5) . ?
C24 C29 1.379(5) . ?
C25 C26 1.363(5) . ?
C26 C27 1.406(5) . ?
C27 C28 1.421(4) . ?
C27 C30 1.488(4) . ?
C28 C29 1.397(4) . ?
C30 O31 1.201(4) . ?
C30 O32 1.315(4) . ?
O32 C33 1.463(4) . ?
B34A F35A 1.351(14) . ?
B34A F38A 1.365(14) . ?
B34A F37A 1.397(14) . ?
B34A F36A 1.439(15) . ?
B34B F36B 1.348(14) . ?
B34B F38B 1.390(13) . ?
B34B F37B 1.402(12) . ?
B34B F35B 1.481(12) . ?
B34C F35C 1.372(15) . ?
B34C F37C 1.394(16) . ?
B34C F36C 1.408(16) . ?
B34C F38C 1.413(16) . ?
C39 N40 1.460(9) . ?
N40 O41 1.183(13) . ?
N40 O42 1.188(10) . ?
